data_4032197
loop_
_publ_author_name
'He, Yan'
'Hu, Zhengxi'
'Sun, Weiguang'
'Li, Qin'
'Li, Xiao-Nian'
'Zhu, Hucheng'
'Huang, Jinfeng'
'Liu, Junjun'
'Wang, Jianping'
'Xue, Yongbo'
'Zhang, Yonghui'

_publ_section_title
;
 Spiroaspertrione A, a Bridged Spirocyclic Meroterpenoid, as a Potent
 Potentiator of Oxacillin against Methicillin-Resistant Staphylococcus
 aureus from Aspergillus sp. TJ23.
;
_journal_issue 6
_journal_name_full 'The Journal of organic chemistry'
_journal_page_first 3125
_journal_page_last 3131
_journal_paper_doi 10.1021/acs.joc.7b00056
_journal_volume 82
_journal_year 2017
_chemical_absolute_configuration ad
_chemical_formula_moiety 'C25 H28 O5'
_chemical_formula_sum 'C25 H28 O5'
_chemical_formula_weight 408.47
_space_group_crystal_system monoclinic
_space_group_IT_number 4
_space_group_name_Hall 'P 2yb'
_space_group_name_H-M_alt 'P 1 21 1'
_symmetry_space_group_name_Hall 'P 2yb'
_symmetry_space_group_name_H-M 'P 1 21 1'
_atom_sites_solution_hydrogens geom
_atom_sites_solution_primary direct
_atom_sites_solution_secondary difmap
_audit_creation_method SHELXL-2014/7
_cell_angle_alpha 90
_cell_angle_beta 92.4620(10)
_cell_angle_gamma 90
_cell_formula_units_Z 4
_cell_length_a 11.1054(3)
_cell_length_b 13.0801(4)
_cell_length_c 14.4592(4)
_cell_measurement_reflns_used 9833
_cell_measurement_temperature 100(2)
_cell_measurement_theta_max 69.92
_cell_measurement_theta_min 3.38
_cell_volume 2098.40(10)
_computing_cell_refinement 'Bruker SAINT'
_computing_data_collection 'Bruker APEX2'
_computing_data_reduction 'Bruker SAINT'
_computing_molecular_graphics 'Bruker SHELXTL'
_computing_publication_material 'Bruker SHELXTL'
_computing_structure_refinement 'SHELXL-2014 (Sheldrick 2014)'
_computing_structure_solution 'SHELXS-97 (Sheldrick 2008)'
_diffrn_ambient_temperature 100(2)
_diffrn_measured_fraction_theta_full 0.985
_diffrn_measured_fraction_theta_max 0.963
_diffrn_measurement_device_type 'Bruker APEX-II CCD'
_diffrn_measurement_method '\f and \w scans'
_diffrn_radiation_type CuK\a
_diffrn_radiation_wavelength 1.54178
_diffrn_reflns_av_R_equivalents 0.0318
_diffrn_reflns_av_unetI/netI 0.0258
_diffrn_reflns_Laue_measured_fraction_full 0.985
_diffrn_reflns_Laue_measured_fraction_max 0.963
_diffrn_reflns_limit_h_max 13
_diffrn_reflns_limit_h_min -13
_diffrn_reflns_limit_k_max 15
_diffrn_reflns_limit_k_min -14
_diffrn_reflns_limit_l_max 17
_diffrn_reflns_limit_l_min -17
_diffrn_reflns_number 22571
_diffrn_reflns_point_group_measured_fraction_full 0.911
_diffrn_reflns_point_group_measured_fraction_max 0.880
_diffrn_reflns_theta_full 67.679
_diffrn_reflns_theta_max 70.323
_diffrn_reflns_theta_min 3.059
_diffrn_source 'fine-focus sealed tube'
_exptl_absorpt_coefficient_mu 0.722
_exptl_absorpt_correction_type multi-scan
_exptl_absorpt_process_details sadabs
_exptl_crystal_colour colourless
_exptl_crystal_density_diffrn 1.293
_exptl_crystal_description block
_exptl_crystal_F_000 872
_exptl_crystal_size_max 0.550
_exptl_crystal_size_mid 0.410
_exptl_crystal_size_min 0.340
_exptl_transmission_factor_max 0.7533
_exptl_transmission_factor_min 0.5993
_refine_diff_density_max 0.187
_refine_diff_density_min -0.171
_refine_diff_density_rms 0.038
_refine_ls_abs_structure_details
;
 Flack x determined using 2974 quotients [(I+)-(I-)]/[(I+)+(I-)]
 (Parsons, Flack and Wagner, Acta Cryst. B69 (2013) 249-259).
;
_refine_ls_abs_structure_Flack 0.03(3)
_refine_ls_extinction_coef 0.0102(4)
_refine_ls_extinction_expression Fc^*^=kFc[1+0.001xFc^2^\l^3^/sin(2\q)]^-1/4^
_refine_ls_extinction_method 'SHELXL-2014/7 (Sheldrick 2014'
_refine_ls_goodness_of_fit_ref 1.060
_refine_ls_hydrogen_treatment constr
_refine_ls_matrix_type full
_refine_ls_number_parameters 552
_refine_ls_number_reflns 7044
_refine_ls_number_restraints 1
_refine_ls_restrained_S_all 1.060
_refine_ls_R_factor_all 0.0265
_refine_ls_R_factor_gt 0.0265
_refine_ls_shift/su_max 0.000
_refine_ls_shift/su_mean 0.000
_refine_ls_structure_factor_coef Fsqd
_refine_ls_weighting_details 'w=1/[\s^2^(Fo^2^)+(0.0352P)^2^+0.4665P] where P=(Fo^2^+2Fc^2^)/3'
_refine_ls_weighting_scheme calc
_refine_ls_wR_factor_gt 0.0674
_refine_ls_wR_factor_ref 0.0675
_reflns_Friedel_coverage 0.746
_reflns_Friedel_fraction_full 0.830
_reflns_Friedel_fraction_max 0.789
_reflns_number_gt 7034
_reflns_number_total 7044
_reflns_threshold_expression 'I > 2\s(I)'
_cod_data_source_file jo7b00056_si_002.cif
_cod_data_source_block cu_zyh_hy2185_0m
_cod_depositor_comments 'Adding full bibliography for 4032197--4032198.cif.'
_cod_database_code 4032197
_shelx_shelxl_version_number 2014/7
_shelx_space_group_comment
;
The symmetry employed for this shelxl refinement is uniquely defined
by the following loop, which should always be used as a source of
symmetry information in preference to the above space-group names.
They are only intended as comments.
;
_shelx_estimated_absorpt_t_min 0.692
_shelx_estimated_absorpt_t_max 0.791

loop_
_space_group_symop_operation_xyz
'x, y, z'
'-x, y+1/2, -z'

loop_
_atom_site_label
_atom_site_type_symbol
_atom_site_fract_x
_atom_site_fract_y
_atom_site_fract_z
_atom_site_U_iso_or_equiv
_atom_site_adp_type
_atom_site_occupancy
_atom_site_site_symmetry_order
_atom_site_calc_flag
_atom_site_refinement_flags_posn
_atom_site_refinement_flags_adp
O4' O 0.61349(12) 0.75524(12) 0.31495(9) 0.0232(3) Uani 1 1 d . .
O8' O 0.55820(11) 0.77000(11) -0.10780(9) 0.0181(3) Uani 1 1 d . .
O1' O 0.66266(11) 0.62387(10) -0.09997(8) 0.0162(3) Uani 1 1 d . .
O9 O 0.91064(12) 0.48748(10) 0.11583(10) 0.0215(3) Uani 1 1 d . .
O3 O 1.42072(12) 0.55663(12) -0.00865(11) 0.0282(4) Uani 1 1 d . .
O6 O 0.14587(13) 0.75732(13) 0.51352(10) 0.0300(4) Uani 1 1 d . .
O7 O 0.97525(13) 0.52796(13) 0.81524(10) 0.0278(3) Uani 1 1 d . .
O8 O 0.99339(13) 0.57051(12) 0.38575(9) 0.0230(3) Uani 1 1 d . .
O1 O 0.88805(12) 0.71265(11) 0.41196(9) 0.0200(3) Uani 1 1 d . .
O10 O 0.66015(13) 0.80585(11) 0.63965(11) 0.0267(3) Uani 1 1 d . .
C10' C 0.74889(18) 0.89449(16) 0.22380(14) 0.0208(4) Uani 1 1 d . .
H10A H 0.7926 0.9374 0.1810 0.031 Uiso 1 1 calc R U
H10B H 0.7961 0.8881 0.2823 0.031 Uiso 1 1 calc R U
H10C H 0.6708 0.9259 0.2353 0.031 Uiso 1 1 calc R U
C5' C 0.72881(16) 0.78857(15) 0.18129(12) 0.0159(4) Uani 1 1 d . .
C12 C 0.85433(16) 0.73510(14) 0.16841(12) 0.0141(4) Uani 1 1 d . .
H12A H 0.9163 0.7889 0.1626 0.017 Uiso 1 1 calc R U
H12B H 0.8756 0.6954 0.2250 0.017 Uiso 1 1 calc R U
C8 C 0.85990(15) 0.66258(14) 0.08365(12) 0.0124(3) Uani 1 1 d . .
C9 C 0.94818(16) 0.57272(14) 0.10295(11) 0.0130(4) Uani 1 1 d . .
C10 C 1.08479(16) 0.59366(14) 0.10282(12) 0.0138(4) Uani 1 1 d . .
C5 C 1.11089(15) 0.65106(14) 0.01207(12) 0.0123(3) Uani 1 1 d . .
H5 H 1.0776 0.6063 -0.0390 0.015 Uiso 1 1 calc R U
C4 C 1.24673(16) 0.66452(14) -0.00716(12) 0.0148(4) Uani 1 1 d . .
C14 C 1.30863(17) 0.75228(15) 0.04710(13) 0.0181(4) Uani 1 1 d . .
H14A H 1.3154 0.7345 0.1130 0.027 Uiso 1 1 calc R U
H14B H 1.2607 0.8148 0.0390 0.027 Uiso 1 1 calc R U
H14C H 1.3892 0.7635 0.0240 0.027 Uiso 1 1 calc R U
C4' C 0.65805(16) 0.72074(16) 0.24578(12) 0.0170(4) Uani 1 1 d . .
C2' C 0.72793(15) 0.61939(14) 0.06179(12) 0.0128(4) Uani 1 1 d . .
C7' C 0.65481(15) 0.71308(14) 0.03639(12) 0.0131(3) Uani 1 1 d . .
C8' C 0.61536(15) 0.70897(15) -0.06211(12) 0.0142(4) Uani 1 1 d . .
C1' C 0.71731(16) 0.55710(15) -0.02942(12) 0.0153(4) Uani 1 1 d . .
H1'1 H 0.7980 0.5346 -0.0477 0.018 Uiso 1 1 calc R U
H1'2 H 0.6665 0.4958 -0.0212 0.018 Uiso 1 1 calc R U
C6' C 0.65596(16) 0.79463(14) 0.09076(12) 0.0144(4) Uani 1 1 d . .
H6' H 0.6126 0.8547 0.0735 0.017 Uiso 1 1 calc R U
C3' C 0.67545(16) 0.56355(15) 0.14480(13) 0.0155(4) Uani 1 1 d . .
C11 C 0.64680(16) 0.61190(16) 0.22283(13) 0.0175(4) Uani 1 1 d . .
H11 H 0.6149 0.5699 0.2695 0.021 Uiso 1 1 calc R U
C9' C 0.64551(18) 0.45249(15) 0.13608(14) 0.0214(4) Uani 1 1 d . .
H9'1 H 0.6317 0.4242 0.1975 0.032 Uiso 1 1 calc R U
H9'2 H 0.7126 0.4163 0.1088 0.032 Uiso 1 1 calc R U
H9'3 H 0.5726 0.4441 0.0962 0.032 Uiso 1 1 calc R U
C13 C 1.12187(17) 0.64985(16) 0.19354(12) 0.0184(4) Uani 1 1 d . .
H13A H 1.0851 0.6159 0.2457 0.028 Uiso 1 1 calc R U
H13B H 1.0943 0.7210 0.1898 0.028 Uiso 1 1 calc R U
H13C H 1.2098 0.6484 0.2027 0.028 Uiso 1 1 calc R U
C6 C 1.03727(15) 0.74920(14) 0.00509(12) 0.0142(4) Uani 1 1 d . .
H6A H 1.0589 0.7878 -0.0507 0.017 Uiso 1 1 calc R U
H6B H 1.0561 0.7925 0.0600 0.017 Uiso 1 1 calc R U
C7 C 0.90298(16) 0.72466(14) -0.00047(12) 0.0141(4) Uani 1 1 d . .
H7A H 0.8843 0.6853 -0.0578 0.017 Uiso 1 1 calc R U
H7B H 0.8571 0.7895 -0.0049 0.017 Uiso 1 1 calc R U
C3 C 1.31746(16) 0.56667(16) 0.01562(13) 0.0171(4) Uani 1 1 d . .
C2 C 1.26077(17) 0.48462(15) 0.06803(13) 0.0179(4) Uani 1 1 d . .
H2 H 1.3021 0.4214 0.0752 0.022 Uiso 1 1 calc R U
C1 C 1.15404(16) 0.49485(15) 0.10595(13) 0.0164(4) Uani 1 1 d . .
H1 H 1.1205 0.4376 0.1360 0.020 Uiso 1 1 calc R U
C15 C 1.25764(16) 0.68433(15) -0.11139(12) 0.0173(4) Uani 1 1 d . .
H15A H 1.3427 0.6932 -0.1250 0.026 Uiso 1 1 calc R U
H15B H 1.2128 0.7464 -0.1290 0.026 Uiso 1 1 calc R U
H15C H 1.2244 0.6260 -0.1466 0.026 Uiso 1 1 calc R U
C26 C 0.25012(17) 0.74030(16) 0.53894(13) 0.0202(4) Uani 1 1 d . .
C27 C 0.31670(16) 0.64622(16) 0.50330(13) 0.0180(4) Uani 1 1 d . .
C28 C 0.45432(16) 0.65562(15) 0.52484(12) 0.0152(4) Uani 1 1 d . .
H28 H 0.4825 0.7102 0.4825 0.018 Uiso 1 1 calc R U
C29 C 0.52706(16) 0.56115(15) 0.50212(13) 0.0154(4) Uani 1 1 d . .
H29A H 0.4988 0.5339 0.4411 0.018 Uiso 1 1 calc R U
H29B H 0.5147 0.5077 0.5493 0.018 Uiso 1 1 calc R U
C30 C 0.66097(16) 0.58718(15) 0.50005(12) 0.0153(4) Uani 1 1 d . .
H30A H 0.6734 0.6342 0.4477 0.018 Uiso 1 1 calc R U
H30B H 0.7066 0.5237 0.4886 0.018 Uiso 1 1 calc R U
C31 C 0.71332(15) 0.63777(15) 0.59101(12) 0.0140(4) Uani 1 1 d . .
C32 C 0.83983(16) 0.68950(14) 0.57222(12) 0.0143(4) Uani 1 1 d . .
C33 C 0.90235(16) 0.73610(15) 0.65955(13) 0.0177(4) Uani 1 1 d . .
C34 C 0.94147(17) 0.67891(16) 0.73198(13) 0.0193(4) Uani 1 1 d . .
H34 H 0.9805 0.7154 0.7815 0.023 Uiso 1 1 calc R U
C35 C 0.93244(17) 0.56824(17) 0.74525(13) 0.0193(4) Uani 1 1 d . .
C36 C 0.73282(16) 0.55328(15) 0.66510(13) 0.0164(4) Uani 1 1 d . .
H36A H 0.6739 0.4979 0.6518 0.020 Uiso 1 1 calc R U
H36B H 0.7152 0.5824 0.7263 0.020 Uiso 1 1 calc R U
C37 C 0.86307(17) 0.50516(15) 0.67152(13) 0.0175(4) Uani 1 1 d . .
C38 C 0.85629(19) 0.39409(17) 0.70127(14) 0.0245(4) Uani 1 1 d . .
H38A H 0.8105 0.3549 0.6539 0.037 Uiso 1 1 calc R U
H38B H 0.8160 0.3896 0.7601 0.037 Uiso 1 1 calc R U
H38C H 0.9379 0.3661 0.7090 0.037 Uiso 1 1 calc R U
C39 C 0.92288(16) 0.51517(15) 0.58024(13) 0.0163(4) Uani 1 1 d . .
H39 H 0.9664 0.4597 0.5554 0.020 Uiso 1 1 calc R U
C40 C 0.91305(16) 0.60325(15) 0.53573(12) 0.0150(4) Uani 1 1 d . .
C41 C 0.94059(16) 0.62324(16) 0.43841(13) 0.0173(4) Uani 1 1 d . .
C42 C 0.83270(17) 0.76364(15) 0.48874(13) 0.0178(4) Uani 1 1 d . .
H42A H 0.7476 0.7805 0.4720 0.021 Uiso 1 1 calc R U
H42B H 0.8761 0.8279 0.5044 0.021 Uiso 1 1 calc R U
C43 C 0.48993(16) 0.69343(15) 0.62421(13) 0.0180(4) Uani 1 1 d . .
C44 C 0.62521(17) 0.72036(15) 0.62234(12) 0.0157(4) Uani 1 1 d . .
C45 C 0.46631(17) 0.61687(18) 0.70321(13) 0.0221(4) Uani 1 1 d . .
H45A H 0.5084 0.6400 0.7604 0.033 Uiso 1 1 calc R U
H45B H 0.4960 0.5491 0.6865 0.033 Uiso 1 1 calc R U
H45C H 0.3796 0.6132 0.7127 0.033 Uiso 1 1 calc R U
C46 C 0.42043(18) 0.78848(18) 0.64479(15) 0.0255(5) Uani 1 1 d . .
H46 H 0.4556 0.8367 0.6870 0.031 Uiso 1 1 calc R U
C47 C 0.31185(19) 0.80834(17) 0.60672(15) 0.0251(4) Uani 1 1 d . .
H47 H 0.2723 0.8693 0.6241 0.030 Uiso 1 1 calc R U
C48 C 0.25791(18) 0.55089(17) 0.54450(15) 0.0253(5) Uani 1 1 d . .
H48A H 0.2561 0.5582 0.6119 0.038 Uiso 1 1 calc R U
H48B H 0.3048 0.4901 0.5294 0.038 Uiso 1 1 calc R U
H48C H 0.1754 0.5437 0.5184 0.038 Uiso 1 1 calc R U
C49 C 0.29462(18) 0.64287(19) 0.39754(13) 0.0262(5) Uani 1 1 d . .
H49A H 0.2082 0.6497 0.3823 0.039 Uiso 1 1 calc R U
H49B H 0.3235 0.5776 0.3737 0.039 Uiso 1 1 calc R U
H49C H 0.3381 0.6992 0.3692 0.039 Uiso 1 1 calc R U
C50 C 0.93177(19) 0.84780(16) 0.66138(14) 0.0226(4) Uani 1 1 d . .
H50A H 0.9638 0.8667 0.7232 0.034 Uiso 1 1 calc R U
H50B H 0.8586 0.8874 0.6464 0.034 Uiso 1 1 calc R U
H50C H 0.9921 0.8624 0.6157 0.034 Uiso 1 1 calc R U

loop_
_atom_site_aniso_label
_atom_site_aniso_U_11
_atom_site_aniso_U_22
_atom_site_aniso_U_33
_atom_site_aniso_U_23
_atom_site_aniso_U_13
_atom_site_aniso_U_12
O4' 0.0237(7) 0.0315(8) 0.0149(6) -0.0025(6) 0.0064(5) 0.0041(6)
O8' 0.0165(6) 0.0189(7) 0.0187(6) 0.0022(5) -0.0023(5) 0.0001(5)
O1' 0.0161(6) 0.0185(7) 0.0140(6) -0.0009(5) 0.0002(5) 0.0019(5)
O9 0.0175(7) 0.0152(7) 0.0318(8) 0.0040(6) 0.0015(5) -0.0007(5)
O3 0.0149(7) 0.0272(8) 0.0433(9) 0.0072(7) 0.0103(6) 0.0053(6)
O6 0.0196(7) 0.0424(9) 0.0280(7) -0.0012(7) -0.0006(6) 0.0115(7)
O7 0.0275(7) 0.0366(9) 0.0187(7) 0.0047(7) -0.0061(6) 0.0001(6)
O8 0.0227(7) 0.0291(8) 0.0178(7) -0.0031(6) 0.0085(5) 0.0025(6)
O1 0.0202(7) 0.0241(7) 0.0162(6) 0.0046(6) 0.0058(5) 0.0033(6)
O10 0.0200(7) 0.0212(8) 0.0393(9) -0.0118(6) 0.0065(6) -0.0021(6)
C10' 0.0217(9) 0.0187(10) 0.0221(10) -0.0061(8) 0.0023(7) 0.0024(8)
C5' 0.0142(9) 0.0175(10) 0.0161(9) -0.0036(8) 0.0028(7) 0.0013(7)
C12 0.0125(8) 0.0159(9) 0.0142(8) -0.0021(7) 0.0022(6) -0.0007(7)
C8 0.0111(8) 0.0140(9) 0.0124(8) -0.0007(7) 0.0017(6) 0.0008(7)
C9 0.0166(9) 0.0144(9) 0.0080(8) -0.0016(7) 0.0014(6) -0.0012(7)
C10 0.0131(8) 0.0153(9) 0.0132(9) -0.0007(7) 0.0017(7) -0.0002(7)
C5 0.0127(8) 0.0134(9) 0.0109(8) -0.0008(7) 0.0015(6) -0.0014(7)
C4 0.0135(8) 0.0156(9) 0.0156(9) -0.0006(7) 0.0023(6) -0.0007(7)
C14 0.0153(9) 0.0203(10) 0.0188(9) -0.0013(8) 0.0019(7) -0.0031(8)
C4' 0.0131(8) 0.0253(10) 0.0126(8) -0.0002(8) -0.0001(6) 0.0038(8)
C2' 0.0131(8) 0.0124(9) 0.0130(8) -0.0006(7) 0.0015(6) -0.0011(7)
C7' 0.0091(8) 0.0152(9) 0.0153(8) 0.0021(7) 0.0037(6) -0.0008(7)
C8' 0.0101(8) 0.0164(9) 0.0163(8) -0.0018(7) 0.0031(7) -0.0028(7)
C1' 0.0160(9) 0.0149(9) 0.0148(9) -0.0010(7) -0.0004(7) 0.0004(7)
C6' 0.0119(8) 0.0149(9) 0.0167(9) 0.0016(7) 0.0044(7) 0.0004(7)
C3' 0.0120(8) 0.0165(9) 0.0180(9) 0.0023(7) 0.0011(7) -0.0006(7)
C11 0.0161(9) 0.0213(10) 0.0156(9) 0.0054(8) 0.0051(7) -0.0018(7)
C9' 0.0238(10) 0.0179(10) 0.0228(10) 0.0022(8) 0.0043(8) -0.0054(8)
C13 0.0161(9) 0.0261(11) 0.0130(8) -0.0014(8) 0.0002(7) -0.0008(8)
C6 0.0139(9) 0.0137(9) 0.0152(8) 0.0017(7) 0.0031(7) -0.0009(7)
C7 0.0152(9) 0.0124(9) 0.0149(8) 0.0018(7) 0.0018(7) 0.0003(7)
C3 0.0143(9) 0.0197(10) 0.0174(9) -0.0035(8) 0.0015(7) 0.0004(7)
C2 0.0173(9) 0.0159(9) 0.0205(9) 0.0003(7) 0.0002(7) 0.0031(7)
C1 0.0171(9) 0.0158(9) 0.0162(9) 0.0024(7) -0.0001(7) -0.0006(7)
C15 0.0151(9) 0.0210(10) 0.0161(9) -0.0013(7) 0.0046(7) -0.0024(7)
C26 0.0178(10) 0.0259(11) 0.0174(9) 0.0051(8) 0.0048(7) 0.0032(8)
C27 0.0141(9) 0.0240(10) 0.0157(9) 0.0009(8) -0.0007(7) 0.0031(8)
C28 0.0143(9) 0.0173(10) 0.0143(8) 0.0008(7) 0.0018(7) 0.0007(7)
C29 0.0158(9) 0.0173(9) 0.0130(8) -0.0018(7) -0.0002(7) -0.0003(7)
C30 0.0158(9) 0.0170(10) 0.0134(8) -0.0016(7) 0.0022(7) 0.0006(7)
C31 0.0128(8) 0.0165(9) 0.0128(8) -0.0027(7) 0.0015(6) -0.0001(7)
C32 0.0129(8) 0.0140(9) 0.0162(9) 0.0000(7) 0.0013(7) -0.0004(7)
C33 0.0117(8) 0.0233(11) 0.0184(9) -0.0041(8) 0.0044(7) -0.0012(7)
C34 0.0150(9) 0.0271(11) 0.0157(9) -0.0070(8) 0.0017(7) -0.0044(8)
C35 0.0152(9) 0.0286(11) 0.0142(9) 0.0023(8) 0.0021(7) 0.0016(8)
C36 0.0147(9) 0.0217(10) 0.0129(8) 0.0005(7) 0.0006(7) -0.0013(7)
C37 0.0179(9) 0.0184(10) 0.0162(9) 0.0026(8) 0.0008(7) 0.0017(8)
C38 0.0253(10) 0.0236(11) 0.0244(10) 0.0058(9) 0.0001(8) -0.0004(8)
C39 0.0120(8) 0.0184(10) 0.0185(9) -0.0021(8) 0.0004(7) 0.0020(7)
C40 0.0106(8) 0.0199(10) 0.0144(9) -0.0021(7) 0.0005(6) -0.0010(7)
C41 0.0143(8) 0.0221(10) 0.0156(9) 0.0007(8) 0.0016(7) -0.0019(8)
C42 0.0186(9) 0.0173(9) 0.0176(9) 0.0005(7) 0.0031(7) -0.0005(7)
C43 0.0146(9) 0.0231(11) 0.0164(9) -0.0049(8) 0.0022(7) 0.0004(7)
C44 0.0169(9) 0.0197(10) 0.0107(8) -0.0018(7) 0.0023(6) 0.0005(8)
C45 0.0148(9) 0.0402(12) 0.0115(8) -0.0024(8) 0.0029(7) -0.0035(8)
C46 0.0183(10) 0.0286(11) 0.0299(11) -0.0123(9) 0.0062(8) -0.0001(8)
C47 0.0208(10) 0.0212(11) 0.0340(11) -0.0053(9) 0.0091(8) 0.0025(8)
C48 0.0165(9) 0.0270(11) 0.0319(11) 0.0027(9) -0.0042(8) -0.0042(8)
C49 0.0184(10) 0.0436(13) 0.0163(9) -0.0018(9) -0.0024(7) 0.0063(9)
C50 0.0222(10) 0.0207(10) 0.0253(10) -0.0050(8) 0.0040(8) -0.0047(8)

loop_
_atom_type_symbol
_atom_type_description
_atom_type_scat_dispersion_real
_atom_type_scat_dispersion_imag
_atom_type_scat_source
C C 0.0181 0.0091 'International Tables Vol C Tables 4.2.6.8 and 6.1.1.4'
H H 0.0000 0.0000 'International Tables Vol C Tables 4.2.6.8 and 6.1.1.4'
O O 0.0492 0.0322 'International Tables Vol C Tables 4.2.6.8 and 6.1.1.4'

loop_
_geom_angle_atom_site_label_1
_geom_angle_atom_site_label_2
_geom_angle_atom_site_label_3
_geom_angle
C8' O1' C1' 111.51(13)
C41 O1 C42 111.81(14)
C5' C10' H10A 109.5
C5' C10' H10B 109.5
H10A C10' H10B 109.5
C5' C10' H10C 109.5
H10A C10' H10C 109.5
H10B C10' H10C 109.5
C6' C5' C10' 111.37(16)
C6' C5' C4' 106.78(14)
C10' C5' C4' 110.53(15)
C6' C5' C12 111.34(14)
C10' C5' C12 109.57(15)
C4' C5' C12 107.13(15)
C8 C12 C5' 115.42(14)
C8 C12 H12A 108.4
C5' C12 H12A 108.4
C8 C12 H12B 108.4
C5' C12 H12B 108.4
H12A C12 H12B 107.5
C9 C8 C12 111.59(14)
C9 C8 C7 108.89(13)
C12 C8 C7 108.81(14)
C9 C8 C2' 109.71(14)
C12 C8 C2' 107.84(13)
C7 C8 C2' 110.00(14)
O9 C9 C10 120.69(16)
O9 C9 C8 120.58(16)
C10 C9 C8 118.71(15)
C1 C10 C9 110.45(15)
C1 C10 C13 105.44(15)
C9 C10 C13 108.07(14)
C1 C10 C5 109.14(14)
C9 C10 C5 107.87(14)
C13 C10 C5 115.84(15)
C6 C5 C10 110.19(14)
C6 C5 C4 114.50(15)
C10 C5 C4 115.10(14)
C6 C5 H5 105.3
C10 C5 H5 105.3
C4 C5 H5 105.3
C3 C4 C14 107.51(15)
C3 C4 C15 106.87(15)
C14 C4 C15 108.78(15)
C3 C4 C5 111.08(15)
C14 C4 C5 114.17(14)
C15 C4 C5 108.17(14)
C4 C14 H14A 109.5
C4 C14 H14B 109.5
H14A C14 H14B 109.5
C4 C14 H14C 109.5
H14A C14 H14C 109.5
H14B C14 H14C 109.5
O4' C4' C11 120.71(18)
O4' C4' C5' 121.47(18)
C11 C4' C5' 117.81(15)
C7' C2' C3' 110.95(14)
C7' C2' C1' 101.52(14)
C3' C2' C1' 113.33(15)
C7' C2' C8 104.01(14)
C3' C2' C8 112.95(14)
C1' C2' C8 113.06(14)
C6' C7' C8' 126.73(17)
C6' C7' C2' 121.26(16)
C8' C7' C2' 109.92(15)
O8' C8' O1' 121.91(16)
O8' C8' C7' 129.51(17)
O1' C8' C7' 108.42(15)
O1' C1' C2' 107.16(14)
O1' C1' H1'1 110.3
C2' C1' H1'1 110.3
O1' C1' H1'2 110.3
C2' C1' H1'2 110.3
H1'1 C1' H1'2 108.5
C7' C6' C5' 117.58(17)
C7' C6' H6' 121.2
C5' C6' H6' 121.2
C11 C3' C9' 117.95(17)
C11 C3' C2' 122.83(18)
C9' C3' C2' 119.04(16)
C3' C11 C4' 128.78(18)
C3' C11 H11 115.6
C4' C11 H11 115.6
C3' C9' H9'1 109.5
C3' C9' H9'2 109.5
H9'1 C9' H9'2 109.5
C3' C9' H9'3 109.5
H9'1 C9' H9'3 109.5
H9'2 C9' H9'3 109.5
C10 C13 H13A 109.5
C10 C13 H13B 109.5
H13A C13 H13B 109.5
C10 C13 H13C 109.5
H13A C13 H13C 109.5
H13B C13 H13C 109.5
C5 C6 C7 110.31(15)
C5 C6 H6A 109.6
C7 C6 H6A 109.6
C5 C6 H6B 109.6
C7 C6 H6B 109.6
H6A C6 H6B 108.1
C6 C7 C8 113.70(14)
C6 C7 H7A 108.8
C8 C7 H7A 108.8
C6 C7 H7B 108.8
C8 C7 H7B 108.8
H7A C7 H7B 107.7
O3 C3 C2 119.86(18)
O3 C3 C4 120.53(17)
C2 C3 C4 119.61(15)
C1 C2 C3 123.11(18)
C1 C2 H2 118.4
C3 C2 H2 118.4
C2 C1 C10 122.43(17)
C2 C1 H1 118.8
C10 C1 H1 118.8
C4 C15 H15A 109.5
C4 C15 H15B 109.5
H15A C15 H15B 109.5
C4 C15 H15C 109.5
H15A C15 H15C 109.5
H15B C15 H15C 109.5
O6 C26 C47 119.96(19)
O6 C26 C27 120.61(18)
C47 C26 C27 119.40(16)
C26 C27 C49 107.33(16)
C26 C27 C48 107.51(15)
C49 C27 C48 108.02(17)
C26 C27 C28 110.69(16)
C49 C27 C28 108.38(15)
C48 C27 C28 114.65(16)
C29 C28 C27 114.85(15)
C29 C28 C43 109.99(15)
C27 C28 C43 114.84(14)
C29 C28 H28 105.4
C27 C28 H28 105.4
C43 C28 H28 105.4
C28 C29 C30 110.49(15)
C28 C29 H29A 109.6
C30 C29 H29A 109.6
C28 C29 H29B 109.6
C30 C29 H29B 109.6
H29A C29 H29B 108.1
C29 C30 C31 113.92(14)
C29 C30 H30A 108.8
C31 C30 H30A 108.8
C29 C30 H30B 108.8
C31 C30 H30B 108.8
H30A C30 H30B 107.7
C44 C31 C36 111.67(14)
C44 C31 C30 109.08(14)
C36 C31 C30 108.43(15)
C44 C31 C32 109.19(15)
C36 C31 C32 108.85(14)
C30 C31 C32 109.59(14)
C40 C32 C33 110.73(15)
C40 C32 C42 101.96(14)
C33 C32 C42 113.42(15)
C40 C32 C31 103.65(14)
C33 C32 C31 113.45(14)
C42 C32 C31 112.53(15)
C34 C33 C50 117.80(18)
C34 C33 C32 122.53(18)
C50 C33 C32 119.40(17)
C33 C34 C35 129.10(18)
C33 C34 H34 115.4
C35 C34 H34 115.4
O7 C35 C34 120.63(19)
O7 C35 C37 120.80(19)
C34 C35 C37 118.50(17)
C31 C36 C37 115.25(15)
C31 C36 H36A 108.5
C37 C36 H36A 108.5
C31 C36 H36B 108.5
C37 C36 H36B 108.5
H36A C36 H36B 107.5
C39 C37 C38 111.11(16)
C39 C37 C35 109.60(15)
C38 C37 C35 110.39(16)
C39 C37 C36 110.56(15)
C38 C37 C36 110.01(16)
C35 C37 C36 105.00(15)
C37 C38 H38A 109.5
C37 C38 H38B 109.5
H38A C38 H38B 109.5
C37 C38 H38C 109.5
H38A C38 H38C 109.5
H38B C38 H38C 109.5
C40 C39 C37 118.12(17)
C40 C39 H39 120.9
C37 C39 H39 120.9
C39 C40 C41 127.03(18)
C39 C40 C32 121.27(17)
C41 C40 C32 109.87(16)
O8 C41 O1 122.26(17)
O8 C41 C40 129.09(19)
O1 C41 C40 108.52(16)
O1 C42 C32 107.39(15)
O1 C42 H42A 110.2
C32 C42 H42A 110.2
O1 C42 H42B 110.2
C32 C42 H42B 110.2
H42A C42 H42B 108.5
C46 C43 C44 108.88(16)
C46 C43 C45 106.53(16)
C44 C43 C45 110.84(15)
C46 C43 C28 109.54(16)
C44 C43 C28 105.39(14)
C45 C43 C28 115.55(16)
O10 C44 C31 120.59(16)
O10 C44 C43 120.82(17)
C31 C44 C43 118.45(16)
C43 C45 H45A 109.5
C43 C45 H45B 109.5
H45A C45 H45B 109.5
C43 C45 H45C 109.5
H45A C45 H45C 109.5
H45B C45 H45C 109.5
C47 C46 C43 123.03(19)
C47 C46 H46 118.5
C43 C46 H46 118.5
C46 C47 C26 123.10(19)
C46 C47 H47 118.5
C26 C47 H47 118.5
C27 C48 H48A 109.5
C27 C48 H48B 109.5
H48A C48 H48B 109.5
C27 C48 H48C 109.5
H48A C48 H48C 109.5
H48B C48 H48C 109.5
C27 C49 H49A 109.5
C27 C49 H49B 109.5
H49A C49 H49B 109.5
C27 C49 H49C 109.5
H49A C49 H49C 109.5
H49B C49 H49C 109.5
C33 C50 H50A 109.5
C33 C50 H50B 109.5
H50A C50 H50B 109.5
C33 C50 H50C 109.5
H50A C50 H50C 109.5
H50B C50 H50C 109.5

loop_
_geom_bond_atom_site_label_1
_geom_bond_atom_site_label_2
_geom_bond_distance
O4' C4' 1.221(2)
O8' C8' 1.200(2)
O1' C8' 1.356(2)
O1' C1' 1.456(2)
O9 C9 1.208(2)
O3 C3 1.221(2)
O6 C26 1.220(2)
O7 C35 1.219(2)
O8 C41 1.199(2)
O1 C41 1.355(2)
O1 C42 1.454(2)
O10 C44 1.206(2)
C10' C5' 1.528(3)
C10' H10A 0.9800
C10' H10B 0.9800
C10' H10C 0.9800
C5' C6' 1.511(3)
C5' C4' 1.529(3)
C5' C12 1.578(2)
C12 C8 1.553(2)
C12 H12A 0.9900
C12 H12B 0.9900
C8 C9 1.548(2)
C8 C7 1.555(2)
C8 C2' 1.590(2)
C9 C10 1.542(2)
C10 C1 1.504(3)
C10 C13 1.544(2)
C10 C5 1.550(2)
C5 C6 1.523(2)
C5 C4 1.556(2)
C5 H5 1.0000
C4 C3 1.530(3)
C4 C14 1.536(3)
C4 C15 1.539(2)
C14 H14A 0.9800
C14 H14B 0.9800
C14 H14C 0.9800
C4' C11 1.466(3)
C2' C7' 1.507(3)
C2' C3' 1.541(2)
C2' C1' 1.550(2)
C7' C6' 1.325(3)
C7' C8' 1.473(2)
C1' H1'1 0.9900
C1' H1'2 0.9900
C6' H6' 0.9500
C3' C11 1.344(3)
C3' C9' 1.494(3)
C11 H11 0.9500
C9' H9'1 0.9800
C9' H9'2 0.9800
C9' H9'3 0.9800
C13 H13A 0.9800
C13 H13B 0.9800
C13 H13C 0.9800
C6 C7 1.524(2)
C6 H6A 0.9900
C6 H6B 0.9900
C7 H7A 0.9900
C7 H7B 0.9900
C3 C2 1.471(3)
C2 C1 1.334(3)
C2 H2 0.9500
C1 H1 0.9500
C15 H15A 0.9800
C15 H15B 0.9800
C15 H15C 0.9800
C26 C47 1.471(3)
C26 C27 1.536(3)
C27 C49 1.539(3)
C27 C48 1.539(3)
C27 C28 1.551(2)
C28 C29 1.520(3)
C28 C43 1.555(2)
C28 H28 1.0000
C29 C30 1.527(2)
C29 H29A 0.9900
C29 H29B 0.9900
C30 C31 1.562(2)
C30 H30A 0.9900
C30 H30B 0.9900
C31 C44 1.539(2)
C31 C36 1.548(3)
C31 C32 1.593(2)
C32 C40 1.500(3)
C32 C33 1.540(3)
C32 C42 1.548(3)
C33 C34 1.344(3)
C33 C50 1.497(3)
C34 C35 1.464(3)
C34 H34 0.9500
C35 C37 1.530(3)
C36 C37 1.577(3)
C36 H36A 0.9900
C36 H36B 0.9900
C37 C39 1.508(3)
C37 C38 1.518(3)
C38 H38A 0.9800
C38 H38B 0.9800
C38 H38C 0.9800
C39 C40 1.322(3)
C39 H39 0.9500
C40 C41 1.476(3)
C42 H42A 0.9900
C42 H42B 0.9900
C43 C46 1.500(3)
C43 C44 1.544(3)
C43 C45 1.550(3)
C45 H45A 0.9800
C45 H45B 0.9800
C45 H45C 0.9800
C46 C47 1.329(3)
C46 H46 0.9500
C47 H47 0.9500
C48 H48A 0.9800
C48 H48B 0.9800
C48 H48C 0.9800
C49 H49A 0.9800
C49 H49B 0.9800
C49 H49C 0.9800
C50 H50A 0.9800
C50 H50B 0.9800
C50 H50C 0.9800

loop_
_geom_hbond_atom_site_label_D
_geom_hbond_atom_site_label_H
_geom_hbond_atom_site_label_A
_geom_hbond_distance_DH
_geom_hbond_distance_HA
_geom_hbond_distance_DA
_geom_hbond_angle_DHA
_geom_hbond_site_symmetry_A
C2 H2 O8' 0.95 2.55 3.486(2) 170.1 2_745
C2 H2 O8' 0.95 2.55 3.486(2) 170.1 2_745
C2 H2 O8' 0.95 2.55 3.486(2) 170.1 2_745
C2 H2 O8' 0.95 2.55 3.486(2) 170.1 2_745
C2 H2 O8' 0.95 2.55 3.486(2) 170.1 2_745
C2 H2 O8' 0.95 2.55 3.486(2) 170.1 2_745
C2 H2 O8' 0.95 2.55 3.486(2) 170.1 2_745
C2 H2 O8' 0.95 2.55 3.486(2) 170.1 2_745
C2 H2 O8' 0.95 2.55 3.486(2) 170.1 2_745
C2 H2 O8' 0.95 2.55 3.486(2) 170.1 2_745

loop_
_geom_torsion_atom_site_label_1
_geom_torsion_atom_site_label_2
_geom_torsion_atom_site_label_3
_geom_torsion_atom_site_label_4
_geom_torsion
C6' C5' C12 C8 -23.8(2)
C10' C5' C12 C8 -147.44(16)
C4' C5' C12 C8 92.61(18)
C5' C12 C8 C9 -148.12(15)
C5' C12 C8 C7 91.71(17)
C5' C12 C8 C2' -27.6(2)
C12 C8 C9 O9 106.65(19)
C7 C8 C9 O9 -133.23(17)
C2' C8 C9 O9 -12.8(2)
C12 C8 C9 C10 -74.96(19)
C7 C8 C9 C10 45.2(2)
C2' C8 C9 C10 165.60(14)
O9 C9 C10 C1 8.4(2)
C8 C9 C10 C1 -169.98(14)
O9 C9 C10 C13 -106.45(19)
C8 C9 C10 C13 75.16(19)
O9 C9 C10 C5 127.62(17)
C8 C9 C10 C5 -50.78(19)
C1 C10 C5 C6 177.41(14)
C9 C10 C5 C6 57.38(18)
C13 C10 C5 C6 -63.83(19)
C1 C10 C5 C4 -51.28(19)
C9 C10 C5 C4 -171.31(15)
C13 C10 C5 C4 67.5(2)
C6 C5 C4 C3 171.31(14)
C10 C5 C4 C3 42.1(2)
C6 C5 C4 C14 49.5(2)
C10 C5 C4 C14 -79.7(2)
C6 C5 C4 C15 -71.70(19)
C10 C5 C4 C15 159.08(15)
C6' C5' C4' O4' -112.96(19)
C10' C5' C4' O4' 8.3(2)
C12 C5' C4' O4' 127.65(18)
C6' C5' C4' C11 68.0(2)
C10' C5' C4' C11 -170.70(16)
C12 C5' C4' C11 -51.4(2)
C9 C8 C2' C7' -175.18(13)
C12 C8 C2' C7' 63.10(17)
C7 C8 C2' C7' -55.42(17)
C9 C8 C2' C3' 64.44(18)
C12 C8 C2' C3' -57.28(19)
C7 C8 C2' C3' -175.81(15)
C9 C8 C2' C1' -65.92(18)
C12 C8 C2' C1' 172.36(15)
C7 C8 C2' C1' 53.84(19)
C3' C2' C7' C6' 70.1(2)
C1' C2' C7' C6' -169.19(16)
C8 C2' C7' C6' -51.6(2)
C3' C2' C7' C8' -125.30(15)
C1' C2' C7' C8' -4.59(18)
C8 C2' C7' C8' 112.98(15)
C1' O1' C8' O8' -174.24(16)
C1' O1' C8' C7' 9.97(18)
C6' C7' C8' O8' -14.7(3)
C2' C7' C8' O8' -178.28(17)
C6' C7' C8' O1' 160.63(17)
C2' C7' C8' O1' -2.92(19)
C8' O1' C1' C2' -12.98(18)
C7' C2' C1' O1' 10.07(17)
C3' C2' C1' O1' 129.10(15)
C8 C2' C1' O1' -100.73(16)
C8' C7' C6' C5' -164.56(16)
C2' C7' C6' C5' -2.7(2)
C10' C5' C6' C7' 165.05(16)
C4' C5' C6' C7' -74.2(2)
C12 C5' C6' C7' 42.4(2)
C7' C2' C3' C11 -48.8(2)
C1' C2' C3' C11 -162.28(17)
C8 C2' C3' C11 67.5(2)
C7' C2' C3' C9' 126.08(18)
C1' C2' C3' C9' 12.6(2)
C8 C2' C3' C9' -117.59(18)
C9' C3' C11 C4' -175.10(18)
C2' C3' C11 C4' -0.1(3)
O4' C4' C11 C3' 170.36(19)
C5' C4' C11 C3' -10.6(3)
C10 C5 C6 C7 -63.31(18)
C4 C5 C6 C7 165.06(14)
C5 C6 C7 C8 58.46(19)
C9 C8 C7 C6 -47.06(19)
C12 C8 C7 C6 74.76(18)
C2' C8 C7 C6 -167.32(14)
C14 C4 C3 O3 -66.2(2)
C15 C4 C3 O3 50.4(2)
C5 C4 C3 O3 168.19(17)
C14 C4 C3 C2 113.12(18)
C15 C4 C3 C2 -130.23(17)
C5 C4 C3 C2 -12.5(2)
O3 C3 C2 C1 171.99(19)
C4 C3 C2 C1 -7.4(3)
C3 C2 C1 C10 -3.4(3)
C9 C10 C1 C2 150.33(18)
C13 C10 C1 C2 -93.2(2)
C5 C10 C1 C2 31.9(2)
O6 C26 C27 C49 47.6(2)
C47 C26 C27 C49 -134.48(19)
O6 C26 C27 C48 -68.4(2)
C47 C26 C27 C48 109.5(2)
O6 C26 C27 C28 165.65(17)
C47 C26 C27 C28 -16.4(2)
C26 C27 C28 C29 173.44(15)
C49 C27 C28 C29 -69.1(2)
C48 C27 C28 C29 51.6(2)
C26 C27 C28 C43 44.4(2)
C49 C27 C28 C43 161.86(17)
C48 C27 C28 C43 -77.4(2)
C27 C28 C29 C30 164.31(15)
C43 C28 C29 C30 -64.30(19)
C28 C29 C30 C31 55.4(2)
C29 C30 C31 C44 -44.7(2)
C29 C30 C31 C36 77.10(18)
C29 C30 C31 C32 -164.20(15)
C44 C31 C32 C40 -175.86(14)
C36 C31 C32 C40 62.00(17)
C30 C31 C32 C40 -56.43(18)
C44 C31 C32 C33 63.99(19)
C36 C31 C32 C33 -58.1(2)
C30 C31 C32 C33 -176.59(15)
C44 C31 C32 C42 -66.49(18)
C36 C31 C32 C42 171.38(15)
C30 C31 C32 C42 52.9(2)
C40 C32 C33 C34 -50.9(2)
C42 C32 C33 C34 -164.85(17)
C31 C32 C33 C34 65.1(2)
C40 C32 C33 C50 123.13(18)
C42 C32 C33 C50 9.2(2)
C31 C32 C33 C50 -120.82(18)
C50 C33 C34 C35 -175.62(19)
C32 C33 C34 C35 -1.5(3)
C33 C34 C35 O7 178.59(19)
C33 C34 C35 C37 -4.2(3)
C44 C31 C36 C37 -146.25(16)
C30 C31 C36 C37 93.53(18)
C32 C31 C36 C37 -25.6(2)
O7 C35 C37 C39 -121.38(19)
C34 C35 C37 C39 61.4(2)
O7 C35 C37 C38 1.3(2)
C34 C35 C37 C38 -175.86(17)
O7 C35 C37 C36 119.85(19)
C34 C35 C37 C36 -57.3(2)
C31 C36 C37 C39 -25.6(2)
C31 C36 C37 C38 -148.72(16)
C31 C36 C37 C35 92.50(18)
C38 C37 C39 C40 166.00(17)
C35 C37 C39 C40 -71.7(2)
C36 C37 C39 C40 43.5(2)
C37 C39 C40 C41 -165.82(17)
C37 C39 C40 C32 -2.8(3)
C33 C32 C40 C39 70.8(2)
C42 C32 C40 C39 -168.22(17)
C31 C32 C40 C39 -51.2(2)
C33 C32 C40 C41 -123.59(16)
C42 C32 C40 C41 -2.61(19)
C31 C32 C40 C41 114.43(16)
C42 O1 C41 O8 -178.42(18)
C42 O1 C41 C40 5.4(2)
C39 C40 C41 O8 -12.8(3)
C32 C40 C41 O8 -177.32(19)
C39 C40 C41 O1 163.06(18)
C32 C40 C41 O1 -1.5(2)
C41 O1 C42 C32 -7.1(2)
C40 C32 C42 O1 5.60(18)
C33 C32 C42 O1 124.68(16)
C31 C32 C42 O1 -104.83(16)
C29 C28 C43 C46 178.26(15)
C27 C28 C43 C46 -50.3(2)
C29 C28 C43 C44 61.27(19)
C27 C28 C43 C44 -167.33(16)
C29 C28 C43 C45 -61.5(2)
C27 C28 C43 C45 69.9(2)
C36 C31 C44 O10 111.7(2)
C30 C31 C44 O10 -128.44(18)
C32 C31 C44 O10 -8.7(2)
C36 C31 C44 C43 -72.7(2)
C30 C31 C44 C43 47.2(2)
C32 C31 C44 C43 166.92(15)
C46 C43 C44 O10 2.8(2)
C45 C43 C44 O10 -114.0(2)
C28 C43 C44 O10 120.27(19)
C46 C43 C44 C31 -172.77(16)
C45 C43 C44 C31 70.4(2)
C28 C43 C44 C31 -55.3(2)
C44 C43 C46 C47 143.5(2)
C45 C43 C46 C47 -96.9(2)
C28 C43 C46 C47 28.7(3)
C43 C46 C47 C26 -1.5(3)
O6 C26 C47 C46 172.6(2)
C27 C26 C47 C46 -5.4(3)
